data_4125691
loop_
_publ_author_name
'Nandi, Shyamapada'
'Collins, Sean'
'Chakraborty, Debanjan'
'Banerjee, Debasis'
'Thallapally, Praveen K.'
'Woo, Tom K.'
'Vaidhyanathan, Ramanathan'

_publ_section_title
;
 Ultralow Parasitic Energy for Postcombustion CO2 Capture Realized in a
 Nickel Isonicotinate Metal-Organic Framework with Excellent Moisture
 Stability.
;
_journal_issue 5
_journal_name_full 'Journal of the American Chemical Society'
_journal_page_first 1734
_journal_page_last 1737
_journal_paper_doi 10.1021/jacs.6b10455
_journal_volume 139
_journal_year 2017
_chemical_formula_moiety 'C15 H15 N3 Ni O5'
_chemical_formula_sum 'C15 H15 N3 Ni O5'
_chemical_formula_weight 376.01
_chemical_name_common 'Nickel Pyridine carboxylate'
_chemical_name_systematic
; 
 'Nickel Pyridine carboxylate'
;
_space_group_IT_number 7
_symmetry_cell_setting monoclinic
_symmetry_space_group_name_Hall 'P -2yac'
_symmetry_space_group_name_H-M 'P 1 n 1'
_atom_sites_solution_hydrogens geom
_atom_sites_solution_primary direct
_atom_sites_solution_secondary difmap
_audit_creation_method SHELXL-97
_cell_angle_alpha 90.00
_cell_angle_beta 91.269(2)
_cell_angle_gamma 90.00
_cell_formula_units_Z 2
_cell_length_a 6.2528(4)
_cell_length_b 12.5234(8)
_cell_length_c 10.2768(6)
_cell_measurement_reflns_used 18529
_cell_measurement_temperature 150(2)
_cell_measurement_theta_max 68.50
_cell_measurement_theta_min 3.53
_cell_volume 804.54(9)
_computing_cell_refinement 'SHELXTL Suite'
_computing_data_collection 'Bruker APEXII'
_computing_data_reduction 'Bruker SAINT'
_computing_molecular_graphics 'Diamond 3.0'
_computing_structure_refinement 'SHELXL-97 (Sheldrick, 2008)'
_computing_structure_solution 'SHELXS-97 (Sheldrick, 2008)'
_diffrn_ambient_temperature 150(2)
_diffrn_measured_fraction_theta_full 0.997
_diffrn_measured_fraction_theta_max 0.997
_diffrn_measurement_device_type 'fine-focus sealed tube'
_diffrn_measurement_method APEXII
_diffrn_radiation_monochromator graphite
_diffrn_radiation_source 'fine-focus sealed tube'
_diffrn_radiation_type CuK\a
_diffrn_radiation_wavelength 1.54178
_diffrn_reflns_av_R_equivalents 0.0334
_diffrn_reflns_av_sigmaI/netI 0.0229
_diffrn_reflns_limit_h_max 7
_diffrn_reflns_limit_h_min -7
_diffrn_reflns_limit_k_max 15
_diffrn_reflns_limit_k_min -15
_diffrn_reflns_limit_l_max 12
_diffrn_reflns_limit_l_min -12
_diffrn_reflns_number 18529
_diffrn_reflns_theta_full 68.50
_diffrn_reflns_theta_max 68.50
_diffrn_reflns_theta_min 3.53
_exptl_absorpt_coefficient_mu 2.028
_exptl_absorpt_correction_T_max 0.444
_exptl_absorpt_correction_T_min 0.341
_exptl_absorpt_correction_type multi-scan
_exptl_absorpt_process_details SADABS,2008
_exptl_crystal_colour Blue
_exptl_crystal_density_diffrn 1.552
_exptl_crystal_density_method 'not measured'
_exptl_crystal_description 'Block Shape'
_exptl_crystal_F_000 388
_exptl_crystal_size_max 0.8
_exptl_crystal_size_mid 0.5
_exptl_crystal_size_min 0.4
_refine_diff_density_max 1.015
_refine_diff_density_min -0.279
_refine_diff_density_rms 0.083
_refine_ls_abs_structure_details 'Flack H D (1983), Acta Cryst. A39, 876-881'
_refine_ls_abs_structure_Flack 0.07(4)
_refine_ls_extinction_method none
_refine_ls_goodness_of_fit_ref 1.055
_refine_ls_hydrogen_treatment mixed
_refine_ls_matrix_type full
_refine_ls_number_parameters 219
_refine_ls_number_reflns 2950
_refine_ls_number_restraints 2
_refine_ls_restrained_S_all 1.054
_refine_ls_R_factor_all 0.0380
_refine_ls_R_factor_gt 0.0379
_refine_ls_shift/su_max 0.040
_refine_ls_shift/su_mean 0.001
_refine_ls_structure_factor_coef Fsqd
_refine_ls_weighting_details 'calc w=1/[\s^2^(Fo^2^)+(0.0567P)^2^+1.3338P] where P=(Fo^2^+2Fc^2^)/3'
_refine_ls_weighting_scheme calc
_refine_ls_wR_factor_gt 0.1032
_refine_ls_wR_factor_ref 0.1033
_reflns_number_gt 2938
_reflns_number_total 2950
_reflns_threshold_expression >2sigma(I)
_cod_data_source_file ja6b10455_si_002.cif
_cod_data_source_block test_a
_cod_depositor_comments
;
The following automatic conversions were performed:

'_symmetry_cell_setting' value 'Monoclinic' changed to 'monoclinic'
according to
/home/data/users/saulius/crontab/automatic-downloads/current/ACS/lib/dictionaries/cif_core.dic
dictionary named 'cif_core.dic' version 2.4.2 from 2011-04-26.

Automatic conversion script
Id: cif_fix_values 4973 2017-02-22 13:04:09Z antanas 
;
_cod_original_sg_symbol_H-M Pn
_cod_database_code 4125691

loop_
_symmetry_equiv_pos_as_xyz
'x, y, z'
'x+1/2, -y, z+1/2'

loop_
_atom_site_label
_atom_site_type_symbol
_atom_site_fract_x
_atom_site_fract_y
_atom_site_fract_z
_atom_site_U_iso_or_equiv
_atom_site_adp_type
_atom_site_occupancy
_atom_site_symmetry_multiplicity
_atom_site_calc_flag
_atom_site_refinement_flags
Ni01 Ni 0.49480(11) 0.75396(4) 0.83943(8) 0.01202(15) Uani 1 1 d .
O1 O 0.2413(4) 0.34962(18) 0.3929(2) 0.0170(5) Uani 1 1 d .
O3 O 0.7549(4) 1.13308(18) 0.3702(2) 0.0175(5) Uani 1 1 d .
O2 O -0.0631(4) 0.35223(19) 0.4973(2) 0.0171(5) Uani 1 1 d .
O4 O 1.0665(4) 1.1198(2) 0.4742(2) 0.0177(5) Uani 1 1 d .
N2 N 0.6279(4) 0.8429(2) 0.6962(3) 0.0158(6) Uani 1 1 d .
N1 N 0.3611(5) 0.6461(2) 0.7151(3) 0.0147(6) Uani 1 1 d .
C12 C 0.5878(6) 0.9593(3) 0.5134(3) 0.0189(7) Uani 1 1 d .
H12 H 0.5002 0.9862 0.4441 0.023 Uiso 1 1 calc R
C8 C 0.7932(6) 0.9980(3) 0.5337(3) 0.0170(6) Uani 1 1 d .
C9 C 0.9171(5) 0.9546(3) 0.6354(3) 0.0171(7) Uani 1 1 d .
H9 H 1.0602 0.9778 0.6505 0.021 Uiso 1 1 calc R
C3 C 0.4077(6) 0.5191(3) 0.5441(3) 0.0186(7) Uani 1 1 d .
H3 H 0.4951 0.4910 0.4778 0.022 Uiso 1 1 calc R
C4 C 0.4803(5) 0.6032(3) 0.6217(3) 0.0168(7) Uani 1 1 d .
H4 H 0.6191 0.6313 0.6079 0.020 Uiso 1 1 calc R
C11 C 0.5115(5) 0.8809(3) 0.5950(3) 0.0169(7) Uani 1 1 d .
H11 H 0.3721 0.8530 0.5791 0.020 Uiso 1 1 calc R
C10 C 0.8285(5) 0.8777(3) 0.7137(3) 0.0167(6) Uani 1 1 d .
H10 H 0.9133 0.8483 0.7826 0.020 Uiso 1 1 calc R
O100 O 0.5655(5) 0.7125(3) 0.3561(3) 0.0454(8) Uani 1 1 d .
C5 C 0.1645(5) 0.6045(3) 0.7346(3) 0.0167(7) Uani 1 1 d .
H5 H 0.0793 0.6346 0.8007 0.020 Uiso 1 1 calc R
C6 C 0.0826(5) 0.5203(3) 0.6626(3) 0.0155(6) Uani 1 1 d .
H6 H -0.0554 0.4925 0.6791 0.019 Uiso 1 1 calc R
C2 C 0.2079(5) 0.4770(3) 0.5646(3) 0.0161(7) Uani 1 1 d .
C7 C 0.8780(5) 1.0893(3) 0.4550(3) 0.0162(6) Uani 1 1 d .
N100 N 0.8888(6) 0.7290(3) 0.2627(4) 0.0342(8) Uani 1 1 d .
C1 C 0.1220(6) 0.3862(3) 0.4815(3) 0.0164(7) Uani 1 1 d .
C101 C 1.0145(8) 0.7757(4) 0.1610(5) 0.0405(10) Uani 1 1 d .
H10A H 0.9229 0.8212 0.1059 0.061 Uiso 1 1 calc R
H10B H 1.0759 0.7188 0.1080 0.061 Uiso 1 1 calc R
H10C H 1.1300 0.8187 0.2001 0.061 Uiso 1 1 calc R
C100 C 0.9973(10) 0.6603(4) 0.3529(6) 0.0502(12) Uani 1 1 d .
H10D H 1.0018 0.6938 0.4391 0.075 Uiso 1 1 calc R
H10E H 1.1435 0.6478 0.3241 0.075 Uiso 1 1 calc R
H10F H 0.9211 0.5921 0.3576 0.075 Uiso 1 1 calc R
C102 C 0.6782(8) 0.7486(3) 0.2728(5) 0.0351(10) Uani 1 1 d .
H102 H 0.6132 0.7944 0.2098 0.042 Uiso 1 1 calc R

loop_
_atom_site_aniso_label
_atom_site_aniso_U_11
_atom_site_aniso_U_22
_atom_site_aniso_U_33
_atom_site_aniso_U_23
_atom_site_aniso_U_13
_atom_site_aniso_U_12
Ni01 0.0182(3) 0.0065(2) 0.0113(2) 0.0000(2) 0.00040(17) 0.0007(2)
O1 0.0204(12) 0.0145(12) 0.0160(12) -0.0035(9) 0.0017(9) -0.0003(9)
O3 0.0194(11) 0.0117(11) 0.0212(12) 0.0066(9) -0.0036(9) -0.0022(9)
O2 0.0204(12) 0.0170(12) 0.0140(12) -0.0030(10) 0.0033(9) -0.0050(10)
O4 0.0179(12) 0.0200(13) 0.0151(12) 0.0059(9) -0.0007(9) -0.0030(9)
N2 0.0196(14) 0.0107(13) 0.0169(14) 0.0003(11) 0.0011(11) 0.0003(11)
N1 0.0210(14) 0.0106(13) 0.0126(13) 0.0004(11) 0.0010(11) -0.0003(11)
C12 0.0243(17) 0.0159(16) 0.0166(16) 0.0036(13) -0.0010(13) -0.0010(13)
C8 0.0222(15) 0.0140(16) 0.0147(15) 0.0011(12) 0.0012(12) 0.0001(12)
C9 0.0160(16) 0.0170(17) 0.0182(16) 0.0016(13) -0.0009(12) -0.0018(12)
C3 0.0246(17) 0.0150(16) 0.0163(16) -0.0046(14) 0.0055(13) 0.0001(14)
C4 0.0182(16) 0.0137(16) 0.0187(17) 0.0010(13) 0.0023(13) -0.0029(13)
C11 0.0191(16) 0.0137(17) 0.0177(16) -0.0002(13) -0.0031(13) -0.0020(13)
C10 0.0180(15) 0.0150(15) 0.0171(16) 0.0032(13) -0.0008(12) 0.0026(12)
O100 0.055(2) 0.0461(19) 0.0356(17) 0.0020(16) 0.0111(16) -0.0023(15)
C5 0.0186(15) 0.0166(16) 0.0150(15) -0.0009(13) 0.0028(12) 0.0005(13)
C6 0.0192(16) 0.0108(15) 0.0168(15) -0.0011(13) 0.0025(12) -0.0007(13)
C2 0.0227(17) 0.0147(17) 0.0110(15) -0.0022(12) -0.0004(12) -0.0015(13)
C7 0.0184(15) 0.0163(16) 0.0141(15) 0.0026(13) 0.0020(12) 0.0003(13)
N100 0.041(2) 0.0275(17) 0.0338(19) 0.0070(15) -0.0014(16) 0.0010(15)
C1 0.0210(17) 0.0202(18) 0.0080(15) -0.0036(13) -0.0015(13) 0.0001(14)
C101 0.043(3) 0.042(2) 0.037(3) 0.009(2) 0.003(2) -0.006(2)
C100 0.054(3) 0.043(3) 0.053(3) 0.020(3) -0.009(2) 0.000(3)
C102 0.042(3) 0.033(2) 0.030(2) -0.0053(16) 0.0036(19) -0.0046(17)

loop_
_atom_type_symbol
_atom_type_description
_atom_type_scat_dispersion_real
_atom_type_scat_dispersion_imag
_atom_type_scat_source
C C 0.0181 0.0091 'International Tables Vol C Tables 4.2.6.8 and 6.1.1.4'
H H 0.0000 0.0000 'International Tables Vol C Tables 4.2.6.8 and 6.1.1.4'
N N 0.0311 0.0180 'International Tables Vol C Tables 4.2.6.8 and 6.1.1.4'
O O 0.0492 0.0322 'International Tables Vol C Tables 4.2.6.8 and 6.1.1.4'
Ni Ni -3.0029 0.5091 'International Tables Vol C Tables 4.2.6.8 and 6.1.1.4'

loop_
_geom_angle_atom_site_label_1
_geom_angle_atom_site_label_2
_geom_angle_atom_site_label_3
_geom_angle
_geom_angle_site_symmetry_1
_geom_angle_site_symmetry_3
N1 Ni01 N2 94.51(12) . .
N1 Ni01 O1 92.51(10) . 2_565
N2 Ni01 O1 102.69(11) . 2_565
N1 Ni01 O3 105.02(11) . 2_475
N2 Ni01 O3 92.60(11) . 2_475
O1 Ni01 O3 155.80(10) 2_565 2_475
N1 Ni01 O2 89.39(10) . 2_565
N2 Ni01 O2 165.48(11) . 2_565
O1 Ni01 O2 63.10(9) 2_565 2_565
O3 Ni01 O2 99.91(10) 2_475 2_565
N1 Ni01 O4 167.59(11) . 2_475
N2 Ni01 O4 88.87(11) . 2_475
O1 Ni01 O4 98.40(10) 2_565 2_475
O3 Ni01 O4 62.84(9) 2_475 2_475
O2 Ni01 O4 90.29(10) 2_565 2_475
N1 Ni01 C1 91.29(11) . 2_565
N2 Ni01 C1 134.57(12) . 2_565
O1 Ni01 C1 31.96(11) 2_565 2_565
O3 Ni01 C1 129.05(11) 2_475 2_565
O2 Ni01 C1 31.15(11) 2_565 2_565
O4 Ni01 C1 94.84(12) 2_475 2_565
N1 Ni01 C7 136.60(12) . 2_475
N2 Ni01 C7 92.50(11) . 2_475
O1 Ni01 C7 127.39(11) 2_565 2_475
O3 Ni01 C7 31.81(10) 2_475 2_475
O2 Ni01 C7 94.25(10) 2_565 2_475
O4 Ni01 C7 31.11(10) 2_475 2_475
C1 Ni01 C7 113.18(11) 2_565 2_475
C1 O1 Ni01 88.3(2) . 2_464
C7 O3 Ni01 88.26(19) . 2_574
C1 O2 Ni01 86.5(2) . 2_464
C7 O4 Ni01 86.57(19) . 2_574
C10 N2 C11 118.6(3) . .
C10 N2 Ni01 118.6(2) . .
C11 N2 Ni01 122.0(2) . .
C4 N1 C5 118.3(3) . .
C4 N1 Ni01 119.4(2) . .
C5 N1 Ni01 121.7(2) . .
C11 C12 C8 119.2(3) . .
C11 C12 H12 120.4 . .
C8 C12 H12 120.4 . .
C12 C8 C9 118.3(3) . .
C12 C8 C7 121.5(3) . .
C9 C8 C7 120.1(3) . .
C10 C9 C8 119.0(3) . .
C10 C9 H9 120.5 . .
C8 C9 H9 120.5 . .
C2 C3 C4 119.2(3) . .
C2 C3 H3 120.4 . .
C4 C3 H3 120.4 . .
N1 C4 C3 122.3(3) . .
N1 C4 H4 118.9 . .
C3 C4 H4 118.9 . .
N2 C11 C12 122.2(3) . .
N2 C11 H11 118.9 . .
C12 C11 H11 118.9 . .
N2 C10 C9 122.5(3) . .
N2 C10 H10 118.7 . .
C9 C10 H10 118.7 . .
N1 C5 C6 122.7(3) . .
N1 C5 H5 118.6 . .
C6 C5 H5 118.6 . .
C5 C6 C2 118.4(3) . .
C5 C6 H6 120.8 . .
C2 C6 H6 120.8 . .
C3 C2 C6 119.1(3) . .
C3 C2 C1 120.9(3) . .
C6 C2 C1 120.0(3) . .
O4 C7 O3 122.0(3) . .
O4 C7 C8 119.3(3) . .
O3 C7 C8 118.7(3) . .
O4 C7 Ni01 62.31(17) . 2_574
O3 C7 Ni01 59.93(16) . 2_574
C8 C7 Ni01 175.1(2) . 2_574
C102 N100 C100 120.8(4) . .
C102 N100 C101 122.1(4) . .
C100 N100 C101 117.2(4) . .
O2 C1 O1 122.0(3) . .
O2 C1 C2 120.1(3) . .
O1 C1 C2 117.8(3) . .
O2 C1 Ni01 62.32(18) . 2_464
O1 C1 Ni01 59.72(17) . 2_464
C2 C1 Ni01 176.9(2) . 2_464
N100 C101 H10A 109.5 . .
N100 C101 H10B 109.5 . .
H10A C101 H10B 109.5 . .
N100 C101 H10C 109.5 . .
H10A C101 H10C 109.5 . .
H10B C101 H10C 109.5 . .
N100 C100 H10D 109.5 . .
N100 C100 H10E 109.5 . .
H10D C100 H10E 109.5 . .
N100 C100 H10F 109.5 . .
H10D C100 H10F 109.5 . .
H10E C100 H10F 109.5 . .
O100 C102 N100 125.0(5) . .
O100 C102 H102 117.5 . .
N100 C102 H102 117.5 . .

loop_
_geom_bond_atom_site_label_1
_geom_bond_atom_site_label_2
_geom_bond_distance
_geom_bond_site_symmetry_2
Ni01 N1 2.027(3) .
Ni01 N2 2.038(3) .
Ni01 O1 2.079(2) 2_565
Ni01 O3 2.091(2) 2_475
Ni01 O2 2.135(2) 2_565
Ni01 O4 2.143(2) 2_475
Ni01 C1 2.407(3) 2_565
Ni01 C7 2.415(3) 2_475
O1 C1 1.274(4) .
O1 Ni01 2.079(2) 2_464
O3 C7 1.274(4) .
O3 Ni01 2.091(2) 2_574
O2 C1 1.247(4) .
O2 Ni01 2.135(2) 2_464
O4 C7 1.250(4) .
O4 Ni01 2.143(2) 2_574
N2 C10 1.336(4) .
N2 C11 1.343(4) .
N1 C4 1.341(5) .
N1 C5 1.354(4) .
C12 C11 1.383(5) .
C12 C8 1.385(5) .
C12 H12 0.9500 .
C8 C9 1.397(5) .
C8 C7 1.504(5) .
C9 C10 1.379(5) .
C9 H9 0.9500 .
C3 C2 1.376(5) .
C3 C4 1.391(5) .
C3 H3 0.9500 .
C4 H4 0.9500 .
C11 H11 0.9500 .
C10 H10 0.9500 .
O100 C102 1.209(6) .
C5 C6 1.380(5) .
C5 H5 0.9500 .
C6 C2 1.399(5) .
C6 H6 0.9500 .
C2 C1 1.514(5) .
C7 Ni01 2.415(3) 2_574
N100 C102 1.346(7) .
N100 C100 1.425(6) .
N100 C101 1.445(6) .
C1 Ni01 2.407(3) 2_464
C101 H10A 0.9800 .
C101 H10B 0.9800 .
C101 H10C 0.9800 .
C100 H10D 0.9800 .
C100 H10E 0.9800 .
C100 H10F 0.9800 .
C102 H102 0.9500 .
